data_7111985
loop_
_publ_author_name
'Lin Qiu'
'Xin Guo'
'Chaoqun Ma'
'Huang Qiu'
'Shunying Liu'
'Liping Yang'
'Wenhao Hu'

_publ_section_title
;
 Efficient synthesis of chiral cyclic acetals by metal and Bronsted acid
 co-catalyzed enantioselective four-component cascade reactions
;
_journal_name_full Chem.Commun.
_journal_page_first 2196
_journal_paper_doi 10.1039/c3cc49063g
_journal_volume 50
_journal_year 2014
_chemical_absolute_configuration ad
_chemical_formula_sum 'C26 H23 Br2 N O6'
_chemical_formula_weight 605.27
_chemical_name_systematic
; 
 ? 
;
_space_group_IT_number 19
_symmetry_cell_setting orthorhombic
_symmetry_space_group_name_Hall 'P 2ac 2ab'
_symmetry_space_group_name_H-M 'P 21 21 21'
_atom_sites_solution_hydrogens geom
_atom_sites_solution_primary direct
_atom_sites_solution_secondary difmap
_audit_creation_method SHELXL-97
_cell_angle_alpha 90.00
_cell_angle_beta 90.00
_cell_angle_gamma 90.00
_cell_formula_units_Z 4
_cell_length_a 11.8142(7)
_cell_length_b 14.0221(8)
_cell_length_c 15.3593(9)
_cell_measurement_temperature 296(2)
_cell_volume 2544.4(3)
_computing_structure_refinement 'SHELXL-97 (Sheldrick, 2008)'
_computing_structure_solution 'SHELXS-97 (Sheldrick, 2008)'
_diffrn_ambient_temperature 296(2)
_diffrn_measured_fraction_theta_full 1.000
_diffrn_measured_fraction_theta_max 1.000
_diffrn_radiation_monochromator graphite
_diffrn_radiation_source 'fine-focus sealed tube'
_diffrn_radiation_type MoK\a
_diffrn_radiation_wavelength 0.71073
_diffrn_reflns_av_R_equivalents 0.0395
_diffrn_reflns_av_sigmaI/netI 0.0328
_diffrn_reflns_limit_h_max 13
_diffrn_reflns_limit_h_min -14
_diffrn_reflns_limit_k_max 16
_diffrn_reflns_limit_k_min -16
_diffrn_reflns_limit_l_max 18
_diffrn_reflns_limit_l_min -18
_diffrn_reflns_number 29563
_diffrn_reflns_theta_full 25.01
_diffrn_reflns_theta_max 25.01
_diffrn_reflns_theta_min 1.97
_exptl_absorpt_coefficient_mu 3.227
_exptl_absorpt_correction_T_max 0.5943
_exptl_absorpt_correction_T_min 0.3443
_exptl_absorpt_correction_type multi-scan
_exptl_crystal_colour colorless
_exptl_crystal_density_diffrn 1.580
_exptl_crystal_density_method 'not measured'
_exptl_crystal_description block
_exptl_crystal_F_000 1216
_exptl_crystal_size_max 0.42
_exptl_crystal_size_mid 0.39
_exptl_crystal_size_min 0.18
_refine_diff_density_max 0.356
_refine_diff_density_min -0.395
_refine_diff_density_rms 0.041
_refine_ls_abs_structure_details 'Flack H D (1983), Acta Cryst. A39, 876-881'
_refine_ls_abs_structure_Flack 0.008(8)
_refine_ls_extinction_method none
_refine_ls_goodness_of_fit_ref 1.025
_refine_ls_hydrogen_treatment constr
_refine_ls_matrix_type full
_refine_ls_number_parameters 316
_refine_ls_number_reflns 4478
_refine_ls_number_restraints 0
_refine_ls_restrained_S_all 1.025
_refine_ls_R_factor_all 0.0410
_refine_ls_R_factor_gt 0.0309
_refine_ls_shift/su_max 0.003
_refine_ls_shift/su_mean 0.000
_refine_ls_structure_factor_coef Fsqd
_refine_ls_weighting_details 'calc w=1/[\s^2^(Fo^2^)+(0.0286P)^2^+1.0440P] where P=(Fo^2^+2Fc^2^)/3'
_refine_ls_weighting_scheme calc
_refine_ls_wR_factor_gt 0.0686
_refine_ls_wR_factor_ref 0.0736
_reflns_number_gt 3826
_reflns_number_total 4478
_reflns_threshold_expression >2sigma(I)
_cod_data_source_file c3cc49063g.txt
_cod_data_source_block z
_cod_original_sg_symbol_H-M P2(1)2(1)2(1)
_cod_database_code 7111985

loop_
_symmetry_equiv_pos_as_xyz
'x, y, z'
'-x+1/2, -y, z+1/2'
'-x, y+1/2, -z+1/2'
'x+1/2, -y+1/2, -z'

loop_
_atom_site_label
_atom_site_type_symbol
_atom_site_fract_x
_atom_site_fract_y
_atom_site_fract_z
_atom_site_U_iso_or_equiv
_atom_site_adp_type
_atom_site_occupancy
_atom_site_symmetry_multiplicity
_atom_site_calc_flag
_atom_site_refinement_flags
Br1 Br -0.08031(3) 1.14442(3) 1.47172(3) 0.07013(13) Uani 1 1 d .
Br2 Br 0.41588(5) 1.62464(3) 1.05269(4) 0.09583(18) Uani 1 1 d .
O1 O 0.7030(3) 0.9152(2) 1.1500(3) 0.1078(13) Uani 1 1 d .
O2 O 0.8301(3) 0.99429(19) 1.2232(2) 0.0887(10) Uani 1 1 d .
O3 O 0.52011(19) 1.1353(2) 0.95788(15) 0.0667(7) Uani 1 1 d .
O4 O 0.33125(17) 1.1356(2) 0.95566(13) 0.0562(6) Uani 1 1 d .
O5 O 0.51952(18) 1.16830(15) 1.13447(15) 0.0479(6) Uani 1 1 d .
O6 O 0.4908(2) 1.02443(17) 1.20878(15) 0.0561(6) Uani 1 1 d .
N1 N 0.3123(2) 1.18442(19) 1.22035(17) 0.0470(7) Uani 1 1 d .
H1A H 0.3688 1.2180 1.2379 0.056 Uiso 1 1 calc R
C1 C 0.3937(3) 0.9807(2) 1.1768(2) 0.0512(9) Uani 1 1 d .
C2 C 0.3826(4) 0.8838(3) 1.1886(2) 0.0639(10) Uani 1 1 d .
H2A H 0.4402 0.8490 1.2150 0.077 Uiso 1 1 calc R
C3 C 0.2853(4) 0.8391(3) 1.1606(3) 0.0728(12) Uani 1 1 d .
H3A H 0.2765 0.7739 1.1695 0.087 Uiso 1 1 calc R
C4 C 0.2024(4) 0.8892(3) 1.1204(3) 0.0683(11) Uani 1 1 d .
H4A H 0.1377 0.8582 1.1007 0.082 Uiso 1 1 calc R
C5 C 0.2141(3) 0.9864(3) 1.1087(2) 0.0568(9) Uani 1 1 d .
H5A H 0.1566 1.0204 1.0813 0.068 Uiso 1 1 calc R
C6 C 0.3103(3) 1.0342(2) 1.1372(2) 0.0459(8) Uani 1 1 d .
C7 C 0.3151(3) 1.1428(2) 1.13352(18) 0.0424(7) Uani 1 1 d .
H7A H 0.2473 1.1647 1.1026 0.051 Uiso 1 1 calc R
C8 C 0.4184(3) 1.1853(2) 1.08659(18) 0.0414(7) Uani 1 1 d .
C9 C 0.5555(3) 1.0730(2) 1.1454(2) 0.0487(8) Uani 1 1 d .
H9A H 0.5537 1.0387 1.0898 0.058 Uiso 1 1 calc R
C10 C 0.2202(3) 1.1710(2) 1.2755(2) 0.0405(7) Uani 1 1 d .
C11 C 0.2381(3) 1.1748(2) 1.3648(2) 0.0481(8) Uani 1 1 d .
H11A H 0.3112 1.1827 1.3860 0.058 Uiso 1 1 calc R
C12 C 0.1496(3) 1.1671(3) 1.4220(2) 0.0525(9) Uani 1 1 d .
H12A H 0.1629 1.1698 1.4816 0.063 Uiso 1 1 calc R
C13 C 0.0406(3) 1.1552(2) 1.3912(2) 0.0482(8) Uani 1 1 d .
C14 C 0.0209(3) 1.1513(3) 1.3038(2) 0.0527(8) Uani 1 1 d .
H14A H -0.0525 1.1438 1.2830 0.063 Uiso 1 1 calc R
C15 C 0.1100(3) 1.1585(2) 1.2463(2) 0.0496(8) Uani 1 1 d .
H15A H 0.0960 1.1550 1.1868 0.060 Uiso 1 1 calc R
C16 C 0.4131(3) 1.2942(2) 1.07799(18) 0.0426(7) Uani 1 1 d .
C17 C 0.3135(3) 1.3434(3) 1.0653(3) 0.0650(10) Uani 1 1 d .
H17A H 0.2457 1.3100 1.0620 0.078 Uiso 1 1 calc R
C18 C 0.3127(3) 1.4409(3) 1.0573(3) 0.0757(13) Uani 1 1 d .
H18A H 0.2450 1.4734 1.0487 0.091 Uiso 1 1 calc R
C19 C 0.4130(3) 1.4898(2) 1.0622(2) 0.0590(9) Uani 1 1 d .
C20 C 0.5129(3) 1.4432(3) 1.0730(3) 0.0630(10) Uani 1 1 d .
H20A H 0.5806 1.4769 1.0750 0.076 Uiso 1 1 calc R
C21 C 0.5122(3) 1.3460(3) 1.0808(2) 0.0573(9) Uani 1 1 d .
H21A H 0.5804 1.3140 1.0883 0.069 Uiso 1 1 calc R
C22 C 0.6746(3) 1.0805(3) 1.1790(3) 0.0639(10) Uani 1 1 d .
H22A H 0.7167 1.1241 1.1422 0.077 Uiso 1 1 calc R
H22B H 0.6730 1.1070 1.2373 0.077 Uiso 1 1 calc R
C23 C 0.7346(3) 0.9870(3) 1.1813(3) 0.0592(10) Uani 1 1 d .
C24 C 0.8987(4) 0.9095(3) 1.2290(4) 0.1083(19) Uani 1 1 d .
H24A H 0.9670 0.9237 1.2602 0.162 Uiso 1 1 calc R
H24B H 0.9172 0.8877 1.1715 0.162 Uiso 1 1 calc R
H24C H 0.8574 0.8607 1.2593 0.162 Uiso 1 1 calc R
C25 C 0.4315(3) 1.1478(2) 0.99331(19) 0.0471(7) Uani 1 1 d .
C26 C 0.3337(4) 1.1068(3) 0.8649(2) 0.0741(12) Uani 1 1 d .
H26A H 0.2576 1.1000 0.8438 0.111 Uiso 1 1 calc R
H26B H 0.3725 1.0469 0.8597 0.111 Uiso 1 1 calc R
H26C H 0.3725 1.1543 0.8313 0.111 Uiso 1 1 calc R

loop_
_atom_site_aniso_label
_atom_site_aniso_U_11
_atom_site_aniso_U_22
_atom_site_aniso_U_33
_atom_site_aniso_U_23
_atom_site_aniso_U_13
_atom_site_aniso_U_12
Br1 0.0702(2) 0.0571(2) 0.0830(3) 0.0033(2) 0.0313(2) -0.0042(2)
Br2 0.0935(3) 0.0461(2) 0.1479(4) 0.0205(2) 0.0131(3) 0.0074(2)
O1 0.092(2) 0.069(2) 0.162(3) -0.044(2) -0.071(2) 0.0297(18)
O2 0.0702(19) 0.0550(17) 0.141(3) -0.0078(17) -0.0598(19) 0.0102(14)
O3 0.0427(13) 0.097(2) 0.0604(14) -0.0090(16) 0.0098(11) 0.0151(14)
O4 0.0424(12) 0.0844(17) 0.0419(12) -0.0093(14) 0.0009(10) 0.0035(13)
O5 0.0407(12) 0.0435(13) 0.0595(13) -0.0017(10) -0.0095(10) 0.0059(10)
O6 0.0663(16) 0.0498(14) 0.0521(15) 0.0053(11) -0.0071(12) 0.0022(12)
N1 0.0466(16) 0.0468(16) 0.0475(15) -0.0095(12) 0.0024(13) -0.0096(12)
C1 0.063(2) 0.0436(18) 0.0474(19) -0.0048(15) 0.0051(17) -0.0035(17)
C2 0.083(3) 0.053(2) 0.056(2) 0.0019(17) 0.0120(19) 0.007(2)
C3 0.098(4) 0.051(2) 0.069(3) -0.007(2) 0.032(2) -0.015(2)
C4 0.078(3) 0.059(3) 0.067(2) -0.021(2) 0.017(2) -0.016(2)
C5 0.059(2) 0.058(2) 0.053(2) -0.0146(17) 0.0098(17) -0.0090(18)
C6 0.052(2) 0.0429(18) 0.0427(18) -0.0059(15) 0.0071(15) -0.0003(16)
C7 0.0407(16) 0.0454(19) 0.0410(16) -0.0046(16) -0.0002(13) -0.0014(16)
C8 0.0348(16) 0.0451(16) 0.0443(16) -0.0012(13) -0.0038(14) 0.0069(15)
C9 0.046(2) 0.0426(18) 0.057(2) -0.0037(16) -0.0129(16) 0.0105(15)
C10 0.0424(18) 0.0296(16) 0.0495(18) -0.0051(13) 0.0006(14) 0.0025(13)
C11 0.0475(19) 0.053(2) 0.0438(19) -0.0028(15) -0.0056(15) 0.0008(16)
C12 0.059(2) 0.058(2) 0.0406(17) -0.0012(16) 0.0020(16) 0.0054(17)
C13 0.054(2) 0.0358(17) 0.055(2) 0.0006(15) 0.0103(15) 0.0010(15)
C14 0.0390(17) 0.053(2) 0.066(2) -0.0113(18) -0.0037(15) -0.0060(16)
C15 0.049(2) 0.055(2) 0.0453(17) -0.0098(15) -0.0025(14) -0.0026(16)
C16 0.0368(17) 0.0465(17) 0.0445(16) 0.0021(13) 0.0018(15) 0.0046(15)
C17 0.0383(19) 0.053(2) 0.104(3) 0.015(2) -0.0020(18) 0.0005(17)
C18 0.050(2) 0.054(2) 0.123(4) 0.020(2) 0.007(2) 0.0175(19)
C19 0.063(2) 0.0413(17) 0.073(2) 0.0116(16) 0.009(2) 0.0041(19)
C20 0.048(2) 0.052(2) 0.089(3) 0.009(2) -0.0027(19) -0.0043(18)
C21 0.0411(19) 0.050(2) 0.081(2) 0.006(2) -0.0046(17) 0.0030(17)
C22 0.058(2) 0.051(2) 0.083(3) -0.008(2) -0.022(2) 0.0105(19)
C23 0.053(2) 0.049(2) 0.076(3) -0.003(2) -0.0269(19) 0.0066(18)
C24 0.086(4) 0.069(3) 0.170(5) -0.008(3) -0.066(4) 0.028(3)
C25 0.0437(19) 0.0480(18) 0.0495(17) 0.0007(15) 0.0009(15) 0.0095(17)
C26 0.071(3) 0.105(4) 0.046(2) -0.012(2) -0.0041(19) -0.005(2)

loop_
_atom_type_symbol
_atom_type_description
_atom_type_scat_dispersion_real
_atom_type_scat_dispersion_imag
_atom_type_scat_source
C C 0.0033 0.0016 'International Tables Vol C Tables 4.2.6.8 and 6.1.1.4'
H H 0.0000 0.0000 'International Tables Vol C Tables 4.2.6.8 and 6.1.1.4'
N N 0.0061 0.0033 'International Tables Vol C Tables 4.2.6.8 and 6.1.1.4'
O O 0.0106 0.0060 'International Tables Vol C Tables 4.2.6.8 and 6.1.1.4'
Br Br -0.2901 2.4595 'International Tables Vol C Tables 4.2.6.8 and 6.1.1.4'

loop_
_geom_angle_atom_site_label_1
_geom_angle_atom_site_label_2
_geom_angle_atom_site_label_3
_geom_angle
C23 O2 C24 116.9(3)
C25 O4 C26 115.8(3)
C9 O5 C8 118.2(2)
C1 O6 C9 114.6(2)
C10 N1 C7 121.4(3)
C10 N1 H1A 119.3
C7 N1 H1A 119.3
C2 C1 C6 121.8(4)
C2 C1 O6 117.9(3)
C6 C1 O6 120.3(3)
C1 C2 C3 119.2(4)
C1 C2 H2A 120.4
C3 C2 H2A 120.4
C4 C3 C2 120.6(4)
C4 C3 H3A 119.7
C2 C3 H3A 119.7
C3 C4 C5 119.9(4)
C3 C4 H4A 120.0
C5 C4 H4A 120.0
C4 C5 C6 121.0(4)
C4 C5 H5A 119.5
C6 C5 H5A 119.5
C1 C6 C5 117.4(3)
C1 C6 C7 122.3(3)
C5 C6 C7 120.0(3)
N1 C7 C6 111.4(3)
N1 C7 C8 107.0(3)
C6 C7 C8 115.7(3)
N1 C7 H7A 107.5
C6 C7 H7A 107.5
C8 C7 H7A 107.5
O5 C8 C25 109.9(2)
O5 C8 C16 104.2(2)
C25 C8 C16 105.3(2)
O5 C8 C7 111.1(2)
C25 C8 C7 112.7(3)
C16 C8 C7 113.2(3)
O6 C9 O5 112.0(3)
O6 C9 C22 107.7(3)
O5 C9 C22 104.8(3)
O6 C9 H9A 110.7
O5 C9 H9A 110.7
C22 C9 H9A 110.7
C15 C10 C11 117.8(3)
C15 C10 N1 123.7(3)
C11 C10 N1 118.4(3)
C12 C11 C10 120.9(3)
C12 C11 H11A 119.5
C10 C11 H11A 119.5
C11 C12 C13 120.1(3)
C11 C12 H12A 119.9
C13 C12 H12A 119.9
C14 C13 C12 120.0(3)
C14 C13 Br1 120.7(3)
C12 C13 Br1 119.3(2)
C13 C14 C15 119.9(3)
C13 C14 H14A 120.1
C15 C14 H14A 120.1
C14 C15 C10 121.3(3)
C14 C15 H15A 119.4
C10 C15 H15A 119.4
C17 C16 C21 117.7(3)
C17 C16 C8 123.1(3)
C21 C16 C8 119.1(3)
C18 C17 C16 121.2(3)
C18 C17 H17A 119.4
C16 C17 H17A 119.4
C19 C18 C17 119.2(3)
C19 C18 H18A 120.4
C17 C18 H18A 120.4
C20 C19 C18 121.1(3)
C20 C19 Br2 118.2(3)
C18 C19 Br2 120.7(3)
C19 C20 C21 119.0(3)
C19 C20 H20A 120.5
C21 C20 H20A 120.5
C20 C21 C16 121.8(3)
C20 C21 H21A 119.1
C16 C21 H21A 119.1
C23 C22 C9 113.0(3)
C23 C22 H22A 109.0
C9 C22 H22A 109.0
C23 C22 H22B 109.0
C9 C22 H22B 109.0
H22A C22 H22B 107.8
O1 C23 O2 122.9(4)
O1 C23 C22 126.4(3)
O2 C23 C22 110.7(3)
O2 C24 H24A 109.5
O2 C24 H24B 109.5
H24A C24 H24B 109.5
O2 C24 H24C 109.5
H24A C24 H24C 109.5
H24B C24 H24C 109.5
O3 C25 O4 124.4(3)
O3 C25 C8 124.4(3)
O4 C25 C8 111.1(3)
O4 C26 H26A 109.5
O4 C26 H26B 109.5
H26A C26 H26B 109.5
O4 C26 H26C 109.5
H26A C26 H26C 109.5
H26B C26 H26C 109.5

loop_
_geom_bond_atom_site_label_1
_geom_bond_atom_site_label_2
_geom_bond_distance
Br1 C13 1.895(3)
Br2 C19 1.896(3)
O1 C23 1.176(4)
O2 C23 1.303(5)
O2 C24 1.441(5)
O3 C25 1.193(4)
O4 C25 1.329(4)
O4 C26 1.451(4)
O5 C9 1.413(4)
O5 C8 1.423(4)
O6 C1 1.391(4)
O6 C9 1.412(4)
N1 C10 1.391(4)
N1 C7 1.456(4)
N1 H1A 0.8600
C1 C2 1.376(5)
C1 C6 1.380(5)
C2 C3 1.378(6)
C2 H2A 0.9300
C3 C4 1.354(6)
C3 H3A 0.9300
C4 C5 1.382(6)
C4 H4A 0.9300
C5 C6 1.391(5)
C5 H5A 0.9300
C6 C7 1.525(5)
C7 C8 1.537(4)
C7 H7A 0.9800
C8 C25 1.534(4)
C8 C16 1.534(4)
C9 C22 1.502(5)
C9 H9A 0.9800
C10 C15 1.388(4)
C10 C11 1.389(4)
C11 C12 1.371(5)
C11 H11A 0.9300
C12 C13 1.382(5)
C12 H12A 0.9300
C13 C14 1.364(5)
C14 C15 1.377(4)
C14 H14A 0.9300
C15 H15A 0.9300
C16 C17 1.377(5)
C16 C21 1.379(5)
C17 C18 1.373(6)
C17 H17A 0.9300
C18 C19 1.371(5)
C18 H18A 0.9300
C19 C20 1.359(5)
C20 C21 1.369(5)
C20 H20A 0.9300
C21 H21A 0.9300
C22 C23 1.491(5)
C22 H22A 0.9700
C22 H22B 0.9700
C24 H24A 0.9600
C24 H24B 0.9600
C24 H24C 0.9600
C26 H26A 0.9600
C26 H26B 0.9600
C26 H26C 0.9600

loop_
_geom_torsion_atom_site_label_1
_geom_torsion_atom_site_label_2
_geom_torsion_atom_site_label_3
_geom_torsion_atom_site_label_4
_geom_torsion
C9 O6 C1 C2 121.7(3)
C9 O6 C1 C6 -60.2(4)
C6 C1 C2 C3 -0.6(5)
O6 C1 C2 C3 177.5(3)
C1 C2 C3 C4 1.5(6)
C2 C3 C4 C5 -1.4(6)
C3 C4 C5 C6 0.3(5)
C2 C1 C6 C5 -0.4(5)
O6 C1 C6 C5 -178.4(3)
C2 C1 C6 C7 172.5(3)
O6 C1 C6 C7 -5.5(5)
C4 C5 C6 C1 0.5(5)
C4 C5 C6 C7 -172.6(3)
C10 N1 C7 C6 -61.7(4)
C10 N1 C7 C8 171.0(3)
C1 C6 C7 N1 -62.4(4)
C5 C6 C7 N1 110.4(3)
C1 C6 C7 C8 60.1(4)
C5 C6 C7 C8 -127.2(3)
C9 O5 C8 C25 -60.8(3)
C9 O5 C8 C16 -173.3(3)
C9 O5 C8 C7 64.6(3)
N1 C7 C8 O5 56.5(3)
C6 C7 C8 O5 -68.3(3)
N1 C7 C8 C25 -179.7(2)
C6 C7 C8 C25 55.5(4)
N1 C7 C8 C16 -60.3(3)
C6 C7 C8 C16 174.9(3)
C1 O6 C9 O5 88.0(3)
C1 O6 C9 C22 -157.2(3)
C8 O5 C9 O6 -76.2(3)
C8 O5 C9 C22 167.3(3)
C7 N1 C10 C15 -30.3(5)
C7 N1 C10 C11 153.0(3)
C15 C10 C11 C12 -0.4(5)
N1 C10 C11 C12 176.5(3)
C10 C11 C12 C13 0.0(5)
C11 C12 C13 C14 0.0(5)
C11 C12 C13 Br1 179.9(3)
C12 C13 C14 C15 0.4(5)
Br1 C13 C14 C15 -179.5(3)
C13 C14 C15 C10 -0.8(5)
C11 C10 C15 C14 0.8(5)
N1 C10 C15 C14 -176.0(3)
O5 C8 C16 C17 -155.6(3)
C25 C8 C16 C17 88.7(4)
C7 C8 C16 C17 -34.9(4)
O5 C8 C16 C21 26.0(4)
C25 C8 C16 C21 -89.7(3)
C7 C8 C16 C21 146.8(3)
C21 C16 C17 C18 -1.2(6)
C8 C16 C17 C18 -179.5(4)
C16 C17 C18 C19 0.0(7)
C17 C18 C19 C20 1.3(7)
C17 C18 C19 Br2 -179.4(3)
C18 C19 C20 C21 -1.4(6)
Br2 C19 C20 C21 179.3(3)
C19 C20 C21 C16 0.1(6)
C17 C16 C21 C20 1.2(5)
C8 C16 C21 C20 179.6(3)
O6 C9 C22 C23 69.9(4)
O5 C9 C22 C23 -170.7(3)
C24 O2 C23 O1 0.9(7)
C24 O2 C23 C22 -178.8(4)
C9 C22 C23 O1 10.3(7)
C9 C22 C23 O2 -170.0(4)
C26 O4 C25 O3 -1.2(5)
C26 O4 C25 C8 175.8(3)
O5 C8 C25 O3 -22.1(4)
C16 C8 C25 O3 89.6(4)
C7 C8 C25 O3 -146.6(4)
O5 C8 C25 O4 160.9(3)
C16 C8 C25 O4 -87.4(3)
C7 C8 C25 O4 36.4(4)
